data_2014018
loop_
_publ_author_name
'Michel Fleck'
'Ladislav Bohat\'y'

_publ_section_title
;
 Three novel non-centrosymmetric compounds of glycine: glycine lithium
 sulfate, glycine nickel dichloride dihydrate and glycine zinc sulfate
 trihydrate
;
_journal_issue 6
_journal_name_full 'Acta Crystallographica Section C'
_journal_page_first m291
_journal_page_last m295
_journal_paper_doi 10.1107/S0108270104009825
_journal_volume 60
_journal_year 2004
_chemical_formula_iupac '[Ni Cl2 (C2 H5 O2 N) (H2 O)2]'
_chemical_formula_moiety 'C2 H9 Cl2 N Ni O4'
_chemical_formula_sum 'C2 H9 Cl2 N Ni O4'
_chemical_formula_weight 240.71
_chemical_name_common 'Glycine nickel dichloride dihydrate'
_space_group_IT_number 4
_symmetry_cell_setting monoclinic
_symmetry_space_group_name_Hall 'P 2yb'
_symmetry_space_group_name_H-M 'P 1 21 1'
_atom_sites_solution_hydrogens geom
_atom_sites_solution_primary direct
_atom_sites_solution_secondary difmap
_cell_angle_alpha 90.00
_cell_angle_beta 90.97(3)
_cell_angle_gamma 90.00
_cell_formula_units_Z 2
_cell_length_a 8.203(2)
_cell_length_b 5.4750(10)
_cell_length_c 8.311(2)
_cell_measurement_reflns_used 1197
_cell_measurement_temperature 293(2)
_cell_measurement_theta_max 30.034
_cell_measurement_theta_min 4.076
_cell_volume 373.21(14)
_computing_cell_refinement 'HKL SCALEPACK (Otwinowski & Minor, 1997)'
_computing_data_collection 'COLLECT (Nonius, 2003)'
_computing_data_reduction 'HKL DENZO (Otwinowski & Minor, 1997) and SCALEPACK'
_computing_molecular_graphics 'ATOMS  (Dowty, 1999)'
_computing_publication_material SHELXL97
_computing_structure_refinement 'SHELXL97 (Sheldrick, 1997)'
_computing_structure_solution 'SHELXS97 (Sheldrick, 1990)'
_diffrn_ambient_temperature 293(2)
_diffrn_detector_area_resol_mean 9
_diffrn_measured_fraction_theta_full 0.997
_diffrn_measured_fraction_theta_max 0.997
_diffrn_measurement_device '95mm CCD camera on \k-goniostat'
_diffrn_measurement_device_type 'Nonius Kappa CCD diffractometer'
_diffrn_measurement_method '\w scans'
_diffrn_radiation_monochromator graphite
_diffrn_radiation_source 'fine-focus sealed tube'
_diffrn_radiation_type MoK\a
_diffrn_radiation_wavelength 0.71073
_diffrn_reflns_av_R_equivalents 0.0000
_diffrn_reflns_av_sigmaI/netI 0.0201
_diffrn_reflns_limit_h_max 11
_diffrn_reflns_limit_h_min -11
_diffrn_reflns_limit_k_max 7
_diffrn_reflns_limit_k_min -7
_diffrn_reflns_limit_l_max 11
_diffrn_reflns_limit_l_min -11
_diffrn_reflns_number 2170
_diffrn_reflns_theta_full 30.03
_diffrn_reflns_theta_max 30.03
_diffrn_reflns_theta_min 4.46
_diffrn_standards_number none
_exptl_absorpt_coefficient_mu 3.271
_exptl_absorpt_correction_T_max 0.7356
_exptl_absorpt_correction_T_min 0.5607
_exptl_absorpt_correction_type multi-scan
_exptl_absorpt_process_details '(Otwinowski & Minor, 1997)'
_exptl_crystal_colour green
_exptl_crystal_density_diffrn 2.142
_exptl_crystal_density_meas ?
_exptl_crystal_density_method 'not measured'
_exptl_crystal_description prism
_exptl_crystal_F_000 244
_exptl_crystal_size_max 0.20
_exptl_crystal_size_mid 0.10
_exptl_crystal_size_min 0.10
_refine_diff_density_max 0.289
_refine_diff_density_min -0.338
_refine_ls_abs_structure_details 'Flack H D (1983), Acta Cryst. A39, 876-881'
_refine_ls_abs_structure_Flack 0.002(8)
_refine_ls_extinction_coef 0.127(3)
_refine_ls_extinction_expression Fc^*^=kFc[1+0.001xFc^2^\l^3^/sin(2\q)]^-1/4^
_refine_ls_extinction_method SHELXL97
_refine_ls_goodness_of_fit_ref 1.125
_refine_ls_hydrogen_treatment refall
_refine_ls_matrix_type full
_refine_ls_number_parameters 128
_refine_ls_number_reflns 2170
_refine_ls_number_restraints 1
_refine_ls_restrained_S_all 1.125
_refine_ls_R_factor_all 0.0161
_refine_ls_R_factor_gt 0.0157
_refine_ls_shift/su_max 0.003
_refine_ls_shift/su_mean 0.000
_refine_ls_structure_factor_coef Fsqd
_refine_ls_weighting_details 'calc w=1/[\s^2^(Fo^2^)+(0.0166P)^2^+0.065P] where P=(Fo^2^+2Fc^2^)/3'
_refine_ls_weighting_scheme calc
_refine_ls_wR_factor_gt 0.0375
_refine_ls_wR_factor_ref 0.0376
_reflns_number_gt 2142
_reflns_number_total 2170
_reflns_threshold_expression I>2\s(I)
_cod_data_source_file hj1004.cif
_cod_data_source_block II
_cod_depositor_comments
;
The following automatic conversions were performed:

'_chemical_melting_point' value 'not determined' was changed to '?' -
the value is undefined or not given.

Automatic conversion script
Id: cif_fix_values 1715 2011-07-08 13:25:40Z adriana 

The following automatic conversions were performed:

'_exptl_crystal_density_meas' value 'not measured' was changed to '?'
- the value is perceived as not measured.

Automatic conversion script
Id: cif_fix_values 3008 2015-01-20 13:52:24Z robertas 
;
_cod_original_sg_symbol_H-M 'P 21'
_cod_database_code 2014018
_cod_database_fobs_code 2014018

loop_
_symmetry_equiv_pos_as_xyz
'x, y, z'
'-x, y+1/2, -z'

loop_
_atom_site_label
_atom_site_fract_x
_atom_site_fract_y
_atom_site_fract_z
_atom_site_U_iso_or_equiv
_atom_site_adp_type
_atom_site_calc_flag
_atom_site_refinement_flags
_atom_site_occupancy
_atom_site_disorder_assembly
_atom_site_disorder_group
_atom_site_type_symbol
Ni 0.784803(18) 0.78457(3) 0.334887(18) 0.01347(6) Uani d . 1 . . Ni
Cl1 0.54116(4) 0.54991(7) 0.25002(4) 0.02017(8) Uani d . 1 . . Cl
Cl2 0.77352(4) 0.99840(7) 0.08732(4) 0.02162(9) Uani d . 1 . . Cl
O1 1.00165(12) 0.4518(2) 0.58500(13) 0.0183(2) Uani d . 1 . . O
O2 0.76111(13) 0.6377(2) 0.56224(13) 0.0179(2) Uani d . 1 . . O
C1 0.86615(16) 0.5169(3) 0.63931(16) 0.0149(2) Uani d . 1 . . C
C2 0.8260(2) 0.4484(4) 0.8103(2) 0.0277(4) Uani d . 1 . . C
H1C 0.830(3) 0.259(6) 0.821(3) 0.041(6) Uiso d . 1 . . H
H2C 0.895(3) 0.509(5) 0.879(3) 0.043(7) Uiso d . 1 . . H
N 0.66229(16) 0.5314(3) 0.85727(17) 0.0212(3) Uani d . 1 . . N
H1N 0.648(4) 0.541(8) 0.960(4) 0.074(10) Uiso d . 1 . . H
H2N 0.580(5) 0.435(8) 0.804(5) 0.090(13) Uiso d . 1 . . H
H3N 0.637(5) 0.679(8) 0.814(5) 0.086(13) Uiso d . 1 . . H
O1W 0.92928(14) 0.4953(2) 0.26258(14) 0.0200(2) Uani d . 1 . . O
H1W1 0.889(4) 0.364(6) 0.225(4) 0.063(9) Uiso d . 1 . . H
H2W1 0.964(3) 0.449(6) 0.364(4) 0.046(7) Uiso d . 1 . . H
O2W 0.65320(18) 1.0653(3) 0.43031(17) 0.0329(3) Uani d . 1 . . O
H1W2 0.598(3) 1.046(7) 0.520(4) 0.063(9) Uiso d . 1 . . H
H2W2 0.631(3) 1.180(6) 0.386(4) 0.047(8) Uiso d . 1 . . H

loop_
_atom_site_aniso_label
_atom_site_aniso_U_11
_atom_site_aniso_U_22
_atom_site_aniso_U_33
_atom_site_aniso_U_12
_atom_site_aniso_U_13
_atom_site_aniso_U_23
Ni 0.01401(8) 0.01378(9) 0.01262(9) 0.00057(6) 0.00000(5) 0.00155(7)
Cl1 0.01818(15) 0.02103(17) 0.02124(16) -0.00242(12) -0.00178(11) 0.00289(13)
Cl2 0.02621(17) 0.02273(18) 0.01585(15) -0.00328(13) -0.00192(12) 0.00540(13)
O1 0.0166(5) 0.0224(5) 0.0160(5) 0.0052(4) 0.0011(4) 0.0028(4)
O2 0.0175(5) 0.0220(5) 0.0143(5) 0.0047(4) 0.0007(4) 0.0052(4)
C1 0.0165(6) 0.0140(6) 0.0142(6) -0.0013(5) 0.0000(4) 0.0013(5)
C2 0.0197(7) 0.0439(11) 0.0198(7) 0.0079(7) 0.0042(6) 0.0145(7)
N 0.0212(6) 0.0249(7) 0.0177(6) -0.0015(5) 0.0042(4) -0.0010(5)
O1W 0.0228(5) 0.0183(5) 0.0191(5) 0.0032(4) 0.0006(4) -0.0011(4)
O2W 0.0459(8) 0.0223(6) 0.0312(6) 0.0161(6) 0.0197(6) 0.0100(6)

loop_
_atom_type_symbol
_atom_type_description
_atom_type_scat_dispersion_real
_atom_type_scat_dispersion_imag
_atom_type_scat_source
C C 0.0033 0.0016 'International Tables Vol C Tables 4.2.6.8 and 6.1.1.4'
H H 0.0000 0.0000 'International Tables Vol C Tables 4.2.6.8 and 6.1.1.4'
N N 0.0061 0.0033 'International Tables Vol C Tables 4.2.6.8 and 6.1.1.4'
O O 0.0106 0.0060 'International Tables Vol C Tables 4.2.6.8 and 6.1.1.4'
Cl Cl 0.1484 0.1585 'International Tables Vol C Tables 4.2.6.8 and 6.1.1.4'
Ni Ni 0.3393 1.1124 'International Tables Vol C Tables 4.2.6.8 and 6.1.1.4'

loop_
_geom_angle_atom_site_label_1
_geom_angle_atom_site_label_2
_geom_angle_atom_site_label_3
_geom_angle_site_symmetry_1
_geom_angle_site_symmetry_3
_geom_angle
O2W Ni O2 . . 83.08(5)
O2W Ni O1W . . 173.85(5)
O2 Ni O1W . . 91.76(5)
O2W Ni O1 . 2_756 89.56(6)
O2 Ni O1 . 2_756 88.30(5)
O1W Ni O1 . 2_756 86.93(5)
O2W Ni Cl2 . . 87.27(4)
O2 Ni Cl2 . . 169.89(3)
O1W Ni Cl2 . . 98.05(4)
O1 Ni Cl2 2_756 . 94.64(4)
O2W Ni Cl1 . . 94.11(5)
O2 Ni Cl1 . . 88.31(4)
O1W Ni Cl1 . . 89.06(4)
O1 Ni Cl1 2_756 . 174.67(3)
Cl2 Ni Cl1 . . 89.40(3)
O2 C1 O1 . . 124.74(13)
O2 C1 C2 . . 116.91(13)
O1 C1 C2 . . 118.35(13)
N C2 C1 . . 112.68(13)
N C2 H1C . . 108.1(14)
C1 C2 H1C . . 108.7(14)
N C2 H2C . . 107.1(17)
C1 C2 H2C . . 112.0(17)
H1C C2 H2C . . 108(2)
C2 N H1N . . 115(2)
C2 N H2N . . 110(2)
H1N N H2N . . 113(3)
C2 N H3N . . 112(3)
H1N N H3N . . 108(4)
H2N N H3N . . 99(3)
Ni O1W H1W1 . . 122(2)
Ni O1W H2W1 . . 96.6(18)
H1W1 O1W H2W1 . . 102(3)
Ni O2W H1W2 . . 121(2)
Ni O2W H2W2 . . 125(2)
H1W2 O2W H2W2 . . 113(3)

loop_
_geom_bond_atom_site_label_1
_geom_bond_atom_site_label_2
_geom_bond_site_symmetry_2
_geom_bond_distance
_geom_bond_publ_flag
Ni O2W . 2.0457(14) y
Ni O2 . 2.0658(11) y
Ni O1W . 2.0732(12) y
Ni O1 2_756 2.0762(11) y
Ni Cl2 . 2.3677(6) y
Ni Cl1 . 2.4688(6) y
O1 C1 . 1.2582(17) y
O2 C1 . 1.2534(18) y
C1 C2 . 1.512(2) y
C2 N . 1.477(2) y
C2 H1C . 1.04(4) y
C2 H2C . 0.86(3) y
N H1N . 0.86(3) y
N H2N . 0.96(4) y
N H3N . 0.91(4) y
O1W H1W1 . 0.85(4) y
O1W H2W1 . 0.92(3) y
O2W H1W2 . 0.89(3) y
O2W H2W2 . 0.75(3) y

loop_
_geom_hbond_atom_site_label_D
_geom_hbond_atom_site_label_H
_geom_hbond_atom_site_label_A
_geom_hbond_site_symmetry_A
_geom_hbond_distance_DH
_geom_hbond_distance_HA
_geom_hbond_distance_DA
_geom_hbond_angle_DHA
N H1N Cl1 1_556 0.86(3) 2.58(3) 3.4296(17) 167(3)
N H2N Cl1 2_646 0.96(4) 2.37(4) 3.2372(16) 150(4)
N H3N Cl1 2_656 0.91(4) 2.55(4) 3.4042(17) 156(4)
O1W H1W1 Cl2 1_545 0.85(4) 2.49(4) 3.3304(14) 174(3)
O1W H2W1 O1 . 0.92(3) 1.86(3) 2.7451(17) 161(3)
O2W H1W2 Cl1 2_656 0.89(3) 2.24(3) 3.1226(16) 172(3)
O2W H2W2 Cl1 1_565 0.75(3) 2.43(3) 3.1756(15) 176(3)
